data_4083081
loop_
_publ_author_name
'Jacques, B\'eatrice'
'Hueber, Damien'
'Hameury, Sophie'
'Braunstein, Pierre'
'Pale, Patrick'
'Blanc, Aur\'elien'
'de Fr\'emont, Pierre'

_publ_section_title
;
 Synthesis, Characterization, and Catalytic Activity of
 Alcohol-Functionalized NHC Gold(I/III) Complexes
;
_journal_issue 9
_journal_name_full Organometallics
_journal_page_first 2326
_journal_paper_doi 10.1021/om500240h
_journal_volume 33
_journal_year 2014
_chemical_formula_moiety 'C17 H24 Au Cl3 N2 O'
_chemical_formula_sum 'C17 H24 Au Cl3 N2 O'
_chemical_formula_weight 575.70
_chemical_name_common '[(IPrEtOH)AuCl3]'
_space_group_IT_number 14
_symmetry_cell_setting monoclinic
_symmetry_Int_Tables_number 14
_symmetry_space_group_name_Hall '-P 2ybc'
_symmetry_space_group_name_H-M 'P 1 21/c 1'
_atom_sites_solution_hydrogens geom
_atom_sites_solution_primary direct
_atom_sites_solution_secondary difmap
_audit_creation_method SHELXL-97
_cell_angle_alpha 90.00
_cell_angle_beta 108.648(3)
_cell_angle_gamma 90.00
_cell_formula_units_Z 4
_cell_length_a 10.5273(5)
_cell_length_b 12.7568(6)
_cell_length_c 15.8475(7)
_cell_measurement_reflns_used 22690
_cell_measurement_temperature 173(2)
_cell_measurement_theta_max 27.485
_cell_measurement_theta_min 0.998
_cell_volume 2016.50(17)
_computing_cell_refinement 'HKL Scalepack (Otwinowski & Minor 1997)'
_computing_data_collection 'Collect (Bruker AXS BV, 1997-2004)'
_computing_data_reduction 'HKL Denzo and Scalepack (Otwinowski & Minor 1997)'
_computing_molecular_graphics 'Ortep-3 for Windows (Farrugia, 1997)'
_computing_publication_material 'WinGX publication routines (Farrugia, 1999)'
_computing_structure_refinement 'SHELXL-97 (Sheldrick, 2008)'
_computing_structure_solution 'sir 92'
_diffrn_ambient_temperature 173(2)
_diffrn_detector_area_resol_mean 9
_diffrn_measured_fraction_theta_full 0.999
_diffrn_measured_fraction_theta_max 0.999
_diffrn_measurement_device_type KappaCCD
_diffrn_measurement_method 'CCD rotation images, thick slices'
_diffrn_radiation_monochromator 'horizonally mounted graphite crystal'
_diffrn_radiation_probe x-ray
_diffrn_radiation_type MoK\a
_diffrn_radiation_wavelength 0.71073
_diffrn_reflns_av_R_equivalents 0.0630
_diffrn_reflns_av_unetI/netI 0.0534
_diffrn_reflns_limit_h_max 12
_diffrn_reflns_limit_h_min -12
_diffrn_reflns_limit_k_max 15
_diffrn_reflns_limit_k_min -15
_diffrn_reflns_limit_l_max 19
_diffrn_reflns_limit_l_min -19
_diffrn_reflns_number 18412
_diffrn_reflns_theta_full 26.00
_diffrn_reflns_theta_max 26.00
_diffrn_reflns_theta_min 2.59
_diffrn_source 'Enraf Nonius FR590'
_exptl_absorpt_coefficient_mu 7.700
_exptl_absorpt_correction_T_max 0.2094
_exptl_absorpt_correction_T_min 0.1729
_exptl_absorpt_correction_type multi-scan
_exptl_absorpt_process_details
;
[c.f. r.h. blessing, acta cryst. (1995), a51, 33-38]
;
_exptl_crystal_colour Colorless
_exptl_crystal_density_diffrn 1.896
_exptl_crystal_density_method 'not measured'
_exptl_crystal_description Block
_exptl_crystal_F_000 1112
_exptl_crystal_recrystallization_method 'DCM - Pentane'
_exptl_crystal_size_max 0.18
_exptl_crystal_size_mid 0.14
_exptl_crystal_size_min 0.11
_refine_diff_density_max 2.559
_refine_diff_density_min -1.329
_refine_diff_density_rms 0.162
_refine_ls_extinction_method none
_refine_ls_goodness_of_fit_ref 1.058
_refine_ls_hydrogen_treatment constr
_refine_ls_matrix_type full
_refine_ls_number_parameters 218
_refine_ls_number_reflns 3949
_refine_ls_number_restraints 0
_refine_ls_restrained_S_all 1.058
_refine_ls_R_factor_all 0.0820
_refine_ls_R_factor_gt 0.0529
_refine_ls_shift/su_max 0.001
_refine_ls_shift/su_mean 0.000
_refine_ls_structure_factor_coef Fsqd
_refine_ls_weighting_details 'calc w=1/[\s^2^(Fo^2^)+(0.0459P)^2^+10.8828P] where P=(Fo^2^+2Fc^2^)/3'
_refine_ls_weighting_scheme calc
_refine_ls_wR_factor_gt 0.1086
_refine_ls_wR_factor_ref 0.1172
_reflns_number_gt 2964
_reflns_number_total 3949
_reflns_threshold_expression >2sigma(I)
_cod_data_source_file om500240h_si_002.cif
_cod_data_source_block compound_5_SG1
_cod_depositor_comments 'Adding full bibliography for 4083077--4083084.cif.'
_cod_original_cell_volume 2016.50(16)
_cod_original_sg_symbol_H-M 'P 21/c'
_cod_database_code 4083081

loop_
_symmetry_equiv_pos_as_xyz
'x, y, z'
'-x, y+1/2, -z+1/2'
'-x, -y, -z'
'x, -y-1/2, z-1/2'

loop_
_atom_site_label
_atom_site_type_symbol
_atom_site_fract_x
_atom_site_fract_y
_atom_site_fract_z
_atom_site_U_iso_or_equiv
_atom_site_adp_type
_atom_site_occupancy
_atom_site_symmetry_multiplicity
_atom_site_calc_flag
_atom_site_refinement_flags
Au1 Au 1.00820(3) 0.23865(2) 0.86283(2) 0.04561(15) Uani 1 1 d .
C10 C 0.8135(9) 0.2062(7) 0.8189(6) 0.047(2) Uani 1 1 d .
C12 C 0.5905(9) 0.2216(7) 0.7730(7) 0.059(3) Uani 1 1 d .
H12 H 0.5050 0.2507 0.7562 0.070 Uiso 1 1 calc R
C13 C 0.7410(9) 0.4389(7) 0.8830(7) 0.057(3) Uani 1 1 d .
C14 C 0.7230(8) 0.3896(6) 0.8021(6) 0.047(2) Uani 1 1 d .
C17 C 0.8338(10) 0.0125(7) 0.8168(9) 0.081(4) Uani 1 1 d .
H17A H 0.8687 0.0040 0.7675 0.098 Uiso 1 1 calc R
H17B H 0.9099 0.0174 0.8709 0.098 Uiso 1 1 calc R
C18 C 0.7520(11) 0.5468(8) 0.8842(9) 0.073(3) Uani 1 1 d .
H18 H 0.7662 0.5829 0.9374 0.088 Uiso 1 1 calc R
C27 C 0.7131(9) 0.4422(7) 0.7237(7) 0.054(2) Uani 1 1 d .
C28 C 0.7425(11) 0.6000(8) 0.8096(9) 0.073(3) Uani 1 1 d .
H28 H 0.7495 0.6727 0.8121 0.088 Uiso 1 1 calc R
C29 C 0.7228(10) 0.5511(8) 0.7305(9) 0.068(3) Uani 1 1 d .
H29 H 0.7157 0.5907 0.6799 0.082 Uiso 1 1 calc R
C30 C 0.6834(10) 0.3873(9) 0.6361(7) 0.068(3) Uani 1 1 d .
H30 H 0.7131 0.3144 0.6477 0.081 Uiso 1 1 calc R
C31 C 0.7549(13) 0.4357(11) 0.5762(9) 0.092(4) Uani 1 1 d .
H31A H 0.7326 0.3974 0.5213 0.138 Uiso 1 1 calc R
H31B H 0.8500 0.4331 0.6054 0.138 Uiso 1 1 calc R
H31C H 0.7272 0.5074 0.5641 0.138 Uiso 1 1 calc R
C32 C 0.5306(11) 0.3871(10) 0.5862(7) 0.080(3) Uani 1 1 d .
H32A H 0.5131 0.3508 0.5305 0.120 Uiso 1 1 calc R
H32B H 0.4991 0.4580 0.5752 0.120 Uiso 1 1 calc R
H32C H 0.4850 0.3523 0.6219 0.120 Uiso 1 1 calc R
C33 C 0.7587(14) -0.0779(9) 0.8221(10) 0.103(5) Uani 1 1 d .
H33A H 0.7143 -0.0655 0.8662 0.124 Uiso 1 1 calc R
H33B H 0.8203 -0.1359 0.8431 0.124 Uiso 1 1 calc R
C35 C 0.7455(13) 0.3803(9) 0.9670(7) 0.076(3) Uani 1 1 d .
H35 H 0.7608 0.3059 0.9585 0.091 Uiso 1 1 calc R
C36 C 0.6127(17) 0.3915(14) 0.9837(11) 0.139(7) Uani 1 1 d .
H36A H 0.6157 0.3541 1.0369 0.208 Uiso 1 1 calc R
H36B H 0.5426 0.3632 0.9341 0.208 Uiso 1 1 calc R
H36C H 0.5952 0.4643 0.9906 0.208 Uiso 1 1 calc R
C37 C 0.6205(10) 0.1205(7) 0.7765(8) 0.069(3) Uani 1 1 d .
H37 H 0.5595 0.0653 0.7624 0.082 Uiso 1 1 calc R
C38 C 0.858(2) 0.4197(13) 1.0505(10) 0.168(9) Uani 1 1 d .
H38A H 0.8573 0.3792 1.1014 0.253 Uiso 1 1 calc R
H38B H 0.8433 0.4922 1.0606 0.253 Uiso 1 1 calc R
H38C H 0.9434 0.4119 1.0412 0.253 Uiso 1 1 calc R
N8 N 0.7580(7) 0.1116(6) 0.8047(6) 0.059(2) Uani 1 1 d .
N9 N 0.7101(7) 0.2755(5) 0.7990(5) 0.0462(18) Uani 1 1 d .
O34 O 0.6605(9) -0.1079(7) 0.7409(6) 0.093(3) Uani 1 1 d .
H34 H 0.6956 -0.1130 0.7018 0.140 Uiso 1 1 calc R
Cl2 Cl 1.2351(2) 0.2757(2) 0.91352(19) 0.0655(7) Uani 1 1 d .
Cl3 Cl 0.9964(3) 0.2808(4) 0.7214(2) 0.1037(12) Uani 1 1 d .
Cl1 Cl 1.0162(4) 0.1923(4) 1.0003(2) 0.1138(14) Uani 1 1 d .

loop_
_atom_site_aniso_label
_atom_site_aniso_U_11
_atom_site_aniso_U_22
_atom_site_aniso_U_33
_atom_site_aniso_U_23
_atom_site_aniso_U_13
_atom_site_aniso_U_12
Au1 0.0353(2) 0.0406(2) 0.0576(2) -0.00547(17) 0.01019(15) 0.00291(15)
C10 0.036(5) 0.039(5) 0.067(6) 0.001(4) 0.018(4) 0.002(4)
C12 0.031(5) 0.044(5) 0.096(8) -0.001(5) 0.014(5) 0.002(4)
C13 0.041(6) 0.052(6) 0.073(7) -0.009(5) 0.010(5) 0.013(4)
C14 0.029(5) 0.036(5) 0.072(6) 0.000(4) 0.010(4) 0.001(4)
C17 0.046(6) 0.030(5) 0.162(12) -0.002(6) 0.024(7) 0.004(4)
C18 0.062(7) 0.043(6) 0.094(9) -0.016(6) -0.003(6) 0.006(5)
C27 0.034(5) 0.047(5) 0.076(7) 0.005(5) 0.010(5) -0.001(4)
C28 0.051(7) 0.041(6) 0.117(11) -0.010(7) 0.013(7) 0.003(5)
C29 0.045(6) 0.058(7) 0.100(9) 0.025(6) 0.020(6) 0.001(5)
C30 0.054(7) 0.065(7) 0.081(8) 0.006(6) 0.018(6) -0.002(5)
C31 0.073(9) 0.117(11) 0.094(9) 0.015(8) 0.039(8) 0.005(8)
C32 0.070(8) 0.091(9) 0.070(7) 0.004(7) 0.010(6) -0.005(7)
C33 0.085(10) 0.056(7) 0.152(14) -0.016(8) 0.014(10) 0.002(7)
C35 0.092(9) 0.062(7) 0.072(7) -0.006(6) 0.024(7) 0.024(6)
C36 0.135(15) 0.166(17) 0.144(14) 0.059(12) 0.086(12) 0.067(13)
C37 0.039(6) 0.043(5) 0.115(9) 0.001(6) 0.013(6) -0.004(4)
C38 0.25(2) 0.105(13) 0.093(12) -0.008(10) -0.031(14) 0.027(14)
N8 0.035(5) 0.038(4) 0.099(7) 0.001(4) 0.015(4) 0.001(3)
N9 0.036(4) 0.040(4) 0.064(5) 0.002(3) 0.016(4) 0.003(3)
O34 0.082(6) 0.069(5) 0.116(7) -0.020(5) 0.014(5) -0.007(5)
Cl2 0.0393(13) 0.0649(15) 0.0822(18) -0.0214(13) 0.0054(12) 0.0002(11)
Cl3 0.062(2) 0.181(4) 0.072(2) 0.006(2) 0.0267(16) 0.006(2)
Cl1 0.082(2) 0.175(4) 0.085(2) 0.051(2) 0.0274(19) 0.022(2)

loop_
_atom_type_symbol
_atom_type_description
_atom_type_scat_dispersion_real
_atom_type_scat_dispersion_imag
_atom_type_scat_source
Au Au -2.0133 8.8022 'International Tables Vol C Tables 4.2.6.8 and 6.1.1.4'
C C 0.0033 0.0016 'International Tables Vol C Tables 4.2.6.8 and 6.1.1.4'
N N 0.0061 0.0033 'International Tables Vol C Tables 4.2.6.8 and 6.1.1.4'
O O 0.0106 0.0060 'International Tables Vol C Tables 4.2.6.8 and 6.1.1.4'
Cl Cl 0.1484 0.1585 'International Tables Vol C Tables 4.2.6.8 and 6.1.1.4'
H H 0.0000 0.0000 'International Tables Vol C Tables 4.2.6.8 and 6.1.1.4'

loop_
_geom_angle_atom_site_label_1
_geom_angle_atom_site_label_2
_geom_angle_atom_site_label_3
_geom_angle
C10 Au1 Cl1 90.0(3)
C10 Au1 Cl3 88.8(3)
Cl1 Au1 Cl3 178.13(16)
C10 Au1 Cl2 179.7(3)
Cl1 Au1 Cl2 90.16(13)
Cl3 Au1 Cl2 91.07(12)
N8 C10 N9 106.0(8)
N8 C10 Au1 126.7(6)
N9 C10 Au1 127.3(6)
C37 C12 N9 106.9(8)
C37 C12 H12 126.6
N9 C12 H12 126.6
C18 C13 C14 116.8(10)
C18 C13 C35 120.1(10)
C14 C13 C35 123.1(9)
C13 C14 C27 123.9(9)
C13 C14 N9 117.9(9)
C27 C14 N9 118.2(8)
C33 C17 N8 114.6(10)
C33 C17 H17A 108.6
N8 C17 H17A 108.6
C33 C17 H17B 108.6
N8 C17 H17B 108.6
H17A C17 H17B 107.6
C28 C18 C13 120.8(11)
C28 C18 H18 119.6
C13 C18 H18 119.6
C14 C27 C29 115.5(10)
C14 C27 C30 122.5(9)
C29 C27 C30 121.8(10)
C18 C28 C29 121.9(10)
C18 C28 H28 119.0
C29 C28 H28 119.0
C28 C29 C27 121.0(11)
C28 C29 H29 119.5
C27 C29 H29 119.5
C27 C30 C31 113.0(10)
C27 C30 C32 110.5(9)
C31 C30 C32 108.8(9)
C27 C30 H30 108.1
C31 C30 H30 108.1
C32 C30 H30 108.1
C30 C31 H31A 109.5
C30 C31 H31B 109.5
H31A C31 H31B 109.5
C30 C31 H31C 109.5
H31A C31 H31C 109.5
H31B C31 H31C 109.5
C30 C32 H32A 109.5
C30 C32 H32B 109.5
H32A C32 H32B 109.5
C30 C32 H32C 109.5
H32A C32 H32C 109.5
H32B C32 H32C 109.5
C17 C33 O34 115.1(13)
C17 C33 H33A 108.5
O34 C33 H33A 108.5
C17 C33 H33B 108.5
O34 C33 H33B 108.5
H33A C33 H33B 107.5
C36 C35 C13 109.7(10)
C36 C35 C38 108.6(13)
C13 C35 C38 113.0(12)
C36 C35 H35 108.5
C13 C35 H35 108.5
C38 C35 H35 108.5
C35 C36 H36A 109.5
C35 C36 H36B 109.5
H36A C36 H36B 109.5
C35 C36 H36C 109.5
H36A C36 H36C 109.5
H36B C36 H36C 109.5
C12 C37 N8 107.8(8)
C12 C37 H37 126.1
N8 C37 H37 126.1
C35 C38 H38A 109.5
C35 C38 H38B 109.5
H38A C38 H38B 109.5
C35 C38 H38C 109.5
H38A C38 H38C 109.5
H38B C38 H38C 109.5
C10 N8 C37 109.9(7)
C10 N8 C17 124.5(8)
C37 N8 C17 125.6(8)
C10 N9 C12 109.4(7)
C10 N9 C14 125.5(7)
C12 N9 C14 125.0(7)
C33 O34 H34 109.5

loop_
_geom_bond_atom_site_label_1
_geom_bond_atom_site_label_2
_geom_bond_distance
Au1 C10 1.986(9)
Au1 Cl1 2.233(3)
Au1 Cl3 2.270(3)
Au1 Cl2 2.313(3)
C10 N8 1.327(11)
C10 N9 1.359(11)
C12 C37 1.326(13)
C12 N9 1.377(11)
C12 H12 0.9300
C13 C18 1.380(14)
C13 C14 1.385(13)
C13 C35 1.514(15)
C14 C27 1.387(13)
C14 N9 1.461(11)
C17 C33 1.415(16)
C17 N8 1.475(11)
C17 H17A 0.9700
C17 H17B 0.9700
C18 C28 1.339(16)
C18 H18 0.9300
C27 C29 1.394(14)
C27 C30 1.496(14)
C28 C29 1.357(16)
C28 H28 0.9300
C29 H29 0.9300
C30 C31 1.519(15)
C30 C32 1.549(14)
C30 H30 0.9800
C31 H31A 0.9600
C31 H31B 0.9600
C31 H31C 0.9600
C32 H32A 0.9600
C32 H32B 0.9600
C32 H32C 0.9600
C33 O34 1.422(15)
C33 H33A 0.9700
C33 H33B 0.9700
C35 C36 1.511(18)
C35 C38 1.550(18)
C35 H35 0.9800
C36 H36A 0.9600
C36 H36B 0.9600
C36 H36C 0.9600
C37 N8 1.377(12)
C37 H37 0.9300
C38 H38A 0.9600
C38 H38B 0.9600
C38 H38C 0.9600
O34 H34 0.8200
